data_4068211
loop_
_publ_author_name
'Shaw, Bryan K.'
'Patrick, Brian O.'
'Fryzuk, Michael D.'

_publ_section_title
;
 Thermal Rearrangement via P--C Bond Cleavage of a Tridentate
 Diphosphine--N-Heterocyclic Carbene Ligand System Coordinated to Rhodium
;
_journal_issue 3
_journal_name_full Organometallics
_journal_page_first 783
_journal_paper_doi 10.1021/om201233e
_journal_volume 31
_journal_year 2012
_chemical_formula_sum 'C27 H41 N2 P2 Rh'
_chemical_formula_weight 558.47
_chemical_name_systematic
;
 ?
;
_space_group_IT_number 14
_symmetry_cell_setting monoclinic
_symmetry_space_group_name_Hall '-P 2yn'
_symmetry_space_group_name_H-M 'P 1 21/n 1'
_atom_sites_solution_hydrogens geom
_atom_sites_solution_primary direct
_atom_sites_solution_secondary difmap
_audit_creation_method SHELXL-97
_cell_angle_alpha 90.00
_cell_angle_beta 93.044(2)
_cell_angle_gamma 90.00
_cell_formula_units_Z 4
_cell_length_a 15.0053(7)
_cell_length_b 8.3101(4)
_cell_length_c 20.9494(9)
_cell_measurement_reflns_used 8185
_cell_measurement_temperature 173(2)
_cell_measurement_theta_max 30.13
_cell_measurement_theta_min 2.64
_cell_volume 2608.6(2)
_computing_structure_refinement 'SHELXL-97 (Sheldrick, 2008)'
_diffrn_ambient_temperature 173(2)
_diffrn_measured_fraction_theta_full 0.992
_diffrn_measured_fraction_theta_max 0.992
_diffrn_measurement_device_type 'Bruker X8 Apex 2'
_diffrn_measurement_method 'area detector'
_diffrn_radiation_monochromator graphite
_diffrn_radiation_source 'fine-focus sealed tube'
_diffrn_radiation_type MoK\a
_diffrn_radiation_wavelength 0.71073
_diffrn_reflns_av_R_equivalents 0.0429
_diffrn_reflns_av_sigmaI/netI 0.0346
_diffrn_reflns_limit_h_max 19
_diffrn_reflns_limit_h_min -21
_diffrn_reflns_limit_k_max 10
_diffrn_reflns_limit_k_min -11
_diffrn_reflns_limit_l_max 29
_diffrn_reflns_limit_l_min -28
_diffrn_reflns_number 28142
_diffrn_reflns_theta_full 30.13
_diffrn_reflns_theta_max 30.13
_diffrn_reflns_theta_min 2.64
_exptl_absorpt_coefficient_mu 0.795
_exptl_absorpt_correction_T_max 0.9106
_exptl_absorpt_correction_T_min 0.7683
_exptl_absorpt_correction_type multi-scan
_exptl_absorpt_process_details SADABS,Sheldrick(2008)
_exptl_crystal_colour purple
_exptl_crystal_density_diffrn 1.422
_exptl_crystal_density_method 'not measured'
_exptl_crystal_description prism
_exptl_crystal_F_000 1168
_exptl_crystal_size_max 0.35
_exptl_crystal_size_mid 0.22
_exptl_crystal_size_min 0.12
_refine_diff_density_max 1.251
_refine_diff_density_min -0.836
_refine_diff_density_rms 0.088
_refine_ls_extinction_method none
_refine_ls_goodness_of_fit_ref 1.078
_refine_ls_hydrogen_treatment mixed
_refine_ls_matrix_type full
_refine_ls_number_parameters 293
_refine_ls_number_reflns 7639
_refine_ls_number_restraints 0
_refine_ls_restrained_S_all 1.078
_refine_ls_R_factor_all 0.0442
_refine_ls_R_factor_gt 0.0369
_refine_ls_shift/su_max 0.002
_refine_ls_shift/su_mean 0.000
_refine_ls_structure_factor_coef Fsqd
_refine_ls_weighting_details 'calc w=1/[\s^2^(Fo^2^)+(0.0283P)^2^+4.1067P] where P=(Fo^2^+2Fc^2^)/3'
_refine_ls_weighting_scheme calc
_refine_ls_wR_factor_gt 0.0884
_refine_ls_wR_factor_ref 0.0930
_reflns_number_gt 6631
_reflns_number_total 7639
_reflns_threshold_expression >2\s(I)
_cod_data_source_file om201233e_si_003.cif
_cod_data_source_block mf767_0m
_cod_depositor_comments
;
The following automatic conversions were performed:

'_symmetry_cell_setting' value 'Monoclinic' changed to 'monoclinic'
according to /home/saulius/struct/CIF-dictionaries/cif_core.dic
dictionary named 'cif_core.dic' version 2.4.1 from 2010-06-29.

Automatic conversion script
Id: cif_fix_values 1715 2011-07-08 13:25:40Z adriana 
;
_cod_original_sg_symbol_H-M P2(1)/n
_cod_database_code 4068211

loop_
_symmetry_equiv_pos_as_xyz
'x, y, z'
'-x+1/2, y+1/2, -z+1/2'
'-x, -y, -z'
'x-1/2, -y-1/2, z-1/2'

loop_
_atom_site_label
_atom_site_type_symbol
_atom_site_fract_x
_atom_site_fract_y
_atom_site_fract_z
_atom_site_U_iso_or_equiv
_atom_site_adp_type
_atom_site_occupancy
_atom_site_symmetry_multiplicity
_atom_site_calc_flag
_atom_site_refinement_flags
C1 C 0.11929(14) 0.4071(3) 0.73923(12) 0.0236(4) Uani 1 1 d .
C2 C 0.22612(17) 0.6154(3) 0.74105(15) 0.0367(6) Uani 1 1 d .
H2A H 0.2901 0.6059 0.7494 0.044 Uiso 1 1 calc R
H2B H 0.2074 0.7231 0.7521 0.044 Uiso 1 1 calc R
C3 C 0.19939(17) 0.5757(3) 0.67240(15) 0.0370(6) Uani 1 1 d .
H3A H 0.1777 0.6706 0.6495 0.044 Uiso 1 1 calc R
H3B H 0.2492 0.5310 0.6507 0.044 Uiso 1 1 calc R
C4 C 0.19063(14) 0.4528(3) 0.84049(12) 0.0267(5) Uani 1 1 d .
C5 C 0.25580(17) 0.5280(3) 0.87962(15) 0.0369(6) Uani 1 1 d .
H5 H 0.2894 0.6120 0.8641 0.044 Uiso 1 1 calc R
C6 C 0.26966(18) 0.4761(4) 0.94182(15) 0.0412(7) Uani 1 1 d .
H6 H 0.3127 0.5251 0.9688 0.049 Uiso 1 1 calc R
C7 C 0.21928(17) 0.3511(4) 0.96379(13) 0.0372(6) Uani 1 1 d .
H7 H 0.2294 0.3138 1.0054 0.045 Uiso 1 1 calc R
C8 C 0.15282(16) 0.2800(3) 0.92350(12) 0.0301(5) Uani 1 1 d .
H8 H 0.1190 0.1972 0.9397 0.036 Uiso 1 1 calc R
C9 C 0.13508(14) 0.3273(3) 0.86070(12) 0.0244(4) Uani 1 1 d .
C10 C 0.0070(3) -0.0794(4) 0.88756(17) 0.0615(11) Uani 1 1 d .
H10 H 0.0451 -0.0459 0.9246 0.074 Uiso 1 1 calc R
C11 C 0.0650(4) -0.1609(6) 0.8454(4) 0.145(4) Uani 1 1 d .
H11A H 0.1072 -0.0857 0.8298 0.217 Uiso 1 1 calc R
H11B H 0.0301 -0.2059 0.8100 0.217 Uiso 1 1 calc R
H11C H 0.0963 -0.2456 0.8683 0.217 Uiso 1 1 calc R
C12 C -0.0587(5) -0.1916(5) 0.9125(3) 0.133(3) Uani 1 1 d .
H12A H -0.0960 -0.1352 0.9409 0.200 Uiso 1 1 calc R
H12B H -0.0281 -0.2773 0.9352 0.200 Uiso 1 1 calc R
H12C H -0.0950 -0.2356 0.8775 0.200 Uiso 1 1 calc R
C013 C -0.14478(16) 0.3155(3) 0.68208(12) 0.0268(4) Uani 1 1 d .
H013 H -0.1694 0.2905 0.6390 0.032 Uiso 1 1 calc R
C13 C -0.08286(19) 0.2153(5) 0.92193(15) 0.0511(9) Uani 1 1 d .
H13 H -0.0371 0.2047 0.9568 0.061 Uiso 1 1 calc R
C14 C -0.1682(3) 0.1517(6) 0.9464(2) 0.0736(14) Uani 1 1 d .
H14A H -0.1618 0.0389 0.9556 0.110 Uiso 1 1 calc R
H14B H -0.2159 0.1673 0.9147 0.110 Uiso 1 1 calc R
H14C H -0.1815 0.2081 0.9848 0.110 Uiso 1 1 calc R
C15 C -0.0936(4) 0.3910(5) 0.9087(3) 0.112(3) Uani 1 1 d .
H15A H -0.0390 0.4331 0.8935 0.169 Uiso 1 1 calc R
H15B H -0.1074 0.4457 0.9473 0.169 Uiso 1 1 calc R
H15C H -0.1411 0.4070 0.8769 0.169 Uiso 1 1 calc R
C16 C 0.08807(16) 0.3849(3) 0.62190(12) 0.0272(5) Uani 1 1 d .
C17 C 0.12242(19) 0.4283(3) 0.56300(14) 0.0379(6) Uani 1 1 d .
H17 H 0.1698 0.5004 0.5626 0.045 Uiso 1 1 calc R
C18 C 0.0877(2) 0.3668(4) 0.50626(14) 0.0444(7) Uani 1 1 d .
H18 H 0.1130 0.3946 0.4682 0.053 Uiso 1 1 calc R
C19 C 0.0157(2) 0.2644(4) 0.50529(14) 0.0433(7) Uani 1 1 d .
H19 H -0.0092 0.2247 0.4668 0.052 Uiso 1 1 calc R
C20 C -0.0190(2) 0.2216(3) 0.56289(13) 0.0366(6) Uani 1 1 d .
H20 H -0.0680 0.1528 0.5621 0.044 Uiso 1 1 calc R
C21 C 0.01577(17) 0.2766(3) 0.62199(11) 0.0260(4) Uani 1 1 d .
C22 C -0.06391(15) -0.0070(3) 0.68004(11) 0.0244(4) Uani 1 1 d .
H22 H -0.0821 -0.0464 0.7215 0.029 Uiso 1 1 calc R
C23 C 0.02224(18) -0.0984(3) 0.66891(14) 0.0354(6) Uani 1 1 d .
H23A H 0.0682 -0.0638 0.6994 0.053 Uiso 1 1 calc R
H23B H 0.0404 -0.0772 0.6265 0.053 Uiso 1 1 calc R
H23C H 0.0123 -0.2118 0.6738 0.053 Uiso 1 1 calc R
C24 C -0.1398(2) -0.0582(3) 0.63278(14) 0.0385(6) Uani 1 1 d .
H24A H -0.1928 0.0011 0.6412 0.058 Uiso 1 1 calc R
H24B H -0.1509 -0.1713 0.6375 0.058 Uiso 1 1 calc R
H24C H -0.1233 -0.0366 0.5900 0.058 Uiso 1 1 calc R
C024 C -0.21222(18) 0.2645(4) 0.72970(16) 0.0412(7) Uani 1 1 d .
H02A H -0.2220 0.1506 0.7264 0.062 Uiso 1 1 calc R
H02B H -0.2675 0.3201 0.7206 0.062 Uiso 1 1 calc R
H02C H -0.1898 0.2906 0.7722 0.062 Uiso 1 1 calc R
C025 C -0.12867(19) 0.4960(3) 0.68631(14) 0.0345(5) Uani 1 1 d .
H02D H -0.0862 0.5268 0.6559 0.052 Uiso 1 1 calc R
H02E H -0.1059 0.5231 0.7286 0.052 Uiso 1 1 calc R
H02F H -0.1838 0.5519 0.6771 0.052 Uiso 1 1 calc R
N1 N 0.17810(13) 0.4936(2) 0.77577(11) 0.0278(4) Uani 1 1 d .
N2 N 0.12732(13) 0.4552(2) 0.67751(10) 0.0268(4) Uani 1 1 d .
P1 P -0.04067(4) 0.10832(8) 0.85232(3) 0.02518(12) Uani 1 1 d .
P2 P -0.03629(4) 0.20964(7) 0.69463(3) 0.01991(11) Uani 1 1 d .
Rh01 Rh 0.044722(10) 0.255106(19) 0.785541(8) 0.01894(5) Uani 1 1 d .
H100 H -0.118(2) 0.055(4) 0.8306(14) 0.036(8) Uiso 1 1 d .

loop_
_atom_site_aniso_label
_atom_site_aniso_U_11
_atom_site_aniso_U_22
_atom_site_aniso_U_33
_atom_site_aniso_U_23
_atom_site_aniso_U_13
_atom_site_aniso_U_12
C1 0.0145(9) 0.0167(9) 0.0401(12) 0.0022(8) 0.0053(8) 0.0026(7)
C2 0.0207(11) 0.0239(12) 0.0659(18) 0.0105(11) 0.0048(11) -0.0066(9)
C3 0.0218(11) 0.0294(12) 0.0606(17) 0.0178(12) 0.0089(11) -0.0054(9)
C4 0.0161(9) 0.0203(10) 0.0435(13) -0.0058(9) -0.0006(9) 0.0018(8)
C5 0.0204(11) 0.0281(12) 0.0615(18) -0.0103(12) -0.0038(11) -0.0037(9)
C6 0.0231(12) 0.0456(16) 0.0538(17) -0.0225(13) -0.0069(11) -0.0022(11)
C7 0.0254(12) 0.0538(17) 0.0321(13) -0.0127(11) -0.0017(10) 0.0039(11)
C8 0.0217(11) 0.0395(13) 0.0295(11) -0.0082(10) 0.0040(9) -0.0021(9)
C9 0.0159(9) 0.0224(10) 0.0352(12) -0.0097(9) 0.0043(8) 0.0004(8)
C10 0.100(3) 0.0330(16) 0.0473(18) 0.0150(13) -0.0335(19) -0.0143(18)
C11 0.081(3) 0.064(3) 0.299(10) 0.099(5) 0.099(5) 0.050(3)
C12 0.237(8) 0.035(2) 0.142(5) 0.022(3) 0.136(6) 0.011(3)
C013 0.0238(11) 0.0248(11) 0.0322(12) 0.0035(9) 0.0038(9) 0.0043(9)
C13 0.0227(12) 0.098(3) 0.0332(14) -0.0179(16) 0.0076(11) -0.0097(15)
C14 0.055(2) 0.084(3) 0.086(3) 0.036(2) 0.049(2) 0.020(2)
C15 0.117(4) 0.058(3) 0.174(5) -0.063(3) 0.117(4) -0.038(3)
C16 0.0246(11) 0.0240(11) 0.0339(12) 0.0071(9) 0.0102(9) 0.0068(8)
C17 0.0340(13) 0.0371(14) 0.0443(15) 0.0171(11) 0.0174(11) 0.0085(11)
C18 0.0558(18) 0.0464(16) 0.0332(14) 0.0124(12) 0.0231(13) 0.0175(14)
C19 0.063(2) 0.0406(16) 0.0273(12) 0.0025(11) 0.0135(13) 0.0110(14)
C20 0.0494(16) 0.0314(13) 0.0297(12) 0.0002(10) 0.0094(11) 0.0005(11)
C21 0.0290(11) 0.0227(10) 0.0272(11) 0.0034(8) 0.0085(9) 0.0042(8)
C22 0.0263(11) 0.0189(10) 0.0277(10) -0.0002(8) 0.0000(8) -0.0017(8)
C23 0.0338(13) 0.0235(11) 0.0491(15) -0.0076(10) 0.0043(11) 0.0026(10)
C24 0.0394(14) 0.0308(13) 0.0442(15) -0.0009(11) -0.0071(12) -0.0080(11)
C024 0.0250(12) 0.0414(16) 0.0583(18) 0.0133(13) 0.0128(12) 0.0071(11)
C025 0.0363(13) 0.0264(12) 0.0417(14) 0.0031(10) 0.0118(11) 0.0077(10)
N1 0.0168(8) 0.0186(9) 0.0479(12) 0.0038(8) 0.0008(8) -0.0033(7)
N2 0.0182(8) 0.0228(9) 0.0401(11) 0.0092(8) 0.0083(8) -0.0016(7)
P1 0.0234(3) 0.0281(3) 0.0242(3) 0.0027(2) 0.0024(2) -0.0083(2)
P2 0.0199(2) 0.0172(2) 0.0230(2) 0.00077(19) 0.00384(19) -0.00127(19)
Rh01 0.01536(8) 0.01704(8) 0.02476(9) -0.00088(6) 0.00429(6) -0.00296(5)

loop_
_atom_type_symbol
_atom_type_description
_atom_type_scat_dispersion_real
_atom_type_scat_dispersion_imag
_atom_type_scat_source
C C 0.0033 0.0016 'International Tables Vol C Tables 4.2.6.8 and 6.1.1.4'
H H 0.0000 0.0000 'International Tables Vol C Tables 4.2.6.8 and 6.1.1.4'
N N 0.0061 0.0033 'International Tables Vol C Tables 4.2.6.8 and 6.1.1.4'
P P 0.1023 0.0942 'International Tables Vol C Tables 4.2.6.8 and 6.1.1.4'
Rh Rh -1.1178 0.9187 'International Tables Vol C Tables 4.2.6.8 and 6.1.1.4'

loop_
_geom_angle_atom_site_label_1
_geom_angle_atom_site_label_2
_geom_angle_atom_site_label_3
_geom_angle
N1 C1 N2 107.15(19)
N1 C1 Rh01 115.69(18)
N2 C1 Rh01 137.14(17)
N1 C2 C3 102.1(2)
N1 C2 H2A 111.3
C3 C2 H2A 111.3
N1 C2 H2B 111.3
C3 C2 H2B 111.3
H2A C2 H2B 109.2
N2 C3 C2 103.7(2)
N2 C3 H3A 111.0
C2 C3 H3A 111.0
N2 C3 H3B 111.0
C2 C3 H3B 111.0
H3A C3 H3B 109.0
C5 C4 N1 121.0(2)
C5 C4 C9 124.2(3)
N1 C4 C9 114.7(2)
C6 C5 C4 118.9(3)
C6 C5 H5 120.6
C4 C5 H5 120.6
C5 C6 C7 119.6(2)
C5 C6 H6 120.2
C7 C6 H6 120.2
C6 C7 C8 120.1(3)
C6 C7 H7 120.0
C8 C7 H7 120.0
C9 C8 C7 123.2(3)
C9 C8 H8 118.4
C7 C8 H8 118.4
C8 C9 C4 114.0(2)
C8 C9 Rh01 135.37(18)
C4 C9 Rh01 110.61(17)
C11 C10 C12 110.9(4)
C11 C10 P1 112.6(3)
C12 C10 P1 115.0(4)
C11 C10 H10 105.8
C12 C10 H10 105.8
P1 C10 H10 105.8
C10 C11 H11A 109.5
C10 C11 H11B 109.5
H11A C11 H11B 109.5
C10 C11 H11C 109.5
H11A C11 H11C 109.5
H11B C11 H11C 109.5
C10 C12 H12A 109.5
C10 C12 H12B 109.5
H12A C12 H12B 109.5
C10 C12 H12C 109.5
H12A C12 H12C 109.5
H12B C12 H12C 109.5
C024 C013 C025 110.3(2)
C024 C013 P2 112.60(17)
C025 C013 P2 108.88(17)
C024 C013 H013 108.3
C025 C013 H013 108.3
P2 C013 H013 108.3
C15 C13 C14 108.8(3)
C15 C13 P1 111.2(3)
C14 C13 P1 115.8(3)
C15 C13 H13 106.9
C14 C13 H13 106.9
P1 C13 H13 106.9
C13 C14 H14A 109.5
C13 C14 H14B 109.5
H14A C14 H14B 109.5
C13 C14 H14C 109.5
H14A C14 H14C 109.5
H14B C14 H14C 109.5
C13 C15 H15A 109.5
C13 C15 H15B 109.5
H15A C15 H15B 109.5
C13 C15 H15C 109.5
H15A C15 H15C 109.5
H15B C15 H15C 109.5
N2 C16 C17 117.6(2)
N2 C16 C21 123.6(2)
C17 C16 C21 118.8(2)
C18 C17 C16 121.6(3)
C18 C17 H17 119.2
C16 C17 H17 119.2
C17 C18 C19 120.4(3)
C17 C18 H18 119.8
C19 C18 H18 119.8
C18 C19 C20 118.5(3)
C18 C19 H19 120.7
C20 C19 H19 120.7
C19 C20 C21 123.3(3)
C19 C20 H20 118.4
C21 C20 H20 118.4
C20 C21 C16 117.4(2)
C20 C21 P2 118.8(2)
C16 C21 P2 123.83(19)
C23 C22 C24 111.7(2)
C23 C22 P2 108.78(16)
C24 C22 P2 121.66(17)
C23 C22 H22 104.3
C24 C22 H22 104.3
P2 C22 H22 104.3
C22 C23 H23A 109.5
C22 C23 H23B 109.5
H23A C23 H23B 109.5
C22 C23 H23C 109.5
H23A C23 H23C 109.5
H23B C23 H23C 109.5
C22 C24 H24A 109.5
C22 C24 H24B 109.5
H24A C24 H24B 109.5
C22 C24 H24C 109.5
H24A C24 H24C 109.5
H24B C24 H24C 109.5
C013 C024 H02A 109.5
C013 C024 H02B 109.5
H02A C024 H02B 109.5
C013 C024 H02C 109.5
H02A C024 H02C 109.5
H02B C024 H02C 109.5
C013 C025 H02D 109.5
C013 C025 H02E 109.5
H02D C025 H02E 109.5
C013 C025 H02F 109.5
H02D C025 H02F 109.5
H02E C025 H02F 109.5
C1 N1 C4 118.2(2)
C1 N1 C2 114.4(2)
C4 N1 C2 127.3(2)
C1 N2 C16 127.60(19)
C1 N2 C3 111.6(2)
C16 N2 C3 119.8(2)
C13 P1 C10 103.40(19)
C13 P1 Rh01 116.79(13)
C10 P1 Rh01 118.27(15)
C13 P1 H100 95.9(13)
C10 P1 H100 99.8(14)
Rh01 P1 H100 119.0(13)
C21 P2 C013 98.48(11)
C21 P2 C22 104.90(11)
C013 P2 C22 104.38(11)
C21 P2 Rh01 114.79(9)
C013 P2 Rh01 118.25(8)
C22 P2 Rh01 114.07(8)
C1 Rh01 C9 80.00(10)
C1 Rh01 P2 89.21(7)
C9 Rh01 P2 169.21(7)
C1 Rh01 P1 170.82(7)
C9 Rh01 P1 93.07(7)
P2 Rh01 P1 97.66(2)

loop_
_geom_bond_atom_site_label_1
_geom_bond_atom_site_label_2
_geom_bond_distance
C1 N1 1.345(3)
C1 N2 1.365(3)
C1 Rh01 1.976(2)
C2 N1 1.459(3)
C2 C3 1.509(4)
C2 H2A 0.9700
C2 H2B 0.9700
C3 N2 1.482(3)
C3 H3A 0.9700
C3 H3B 0.9700
C4 C5 1.391(3)
C4 N1 1.401(3)
C4 C9 1.414(3)
C5 C6 1.378(4)
C5 H5 0.9300
C6 C7 1.378(4)
C6 H6 0.9300
C7 C8 1.402(3)
C7 H7 0.9300
C8 C9 1.385(4)
C8 H8 0.9300
C9 Rh01 2.110(2)
C10 C11 1.442(7)
C10 C12 1.473(6)
C10 P1 1.853(3)
C10 H10 0.9800
C11 H11A 0.9600
C11 H11B 0.9600
C11 H11C 0.9600
C12 H12A 0.9600
C12 H12B 0.9600
C12 H12C 0.9600
C013 C024 1.519(4)
C013 C025 1.521(4)
C013 P2 1.857(2)
C013 H013 0.9800
C13 C15 1.493(6)
C13 C14 1.501(5)
C13 P1 1.848(3)
C13 H13 0.9800
C14 H14A 0.9600
C14 H14B 0.9600
C14 H14C 0.9600
C15 H15A 0.9600
C15 H15B 0.9600
C15 H15C 0.9600
C16 N2 1.404(3)
C16 C17 1.409(3)
C16 C21 1.410(3)
C17 C18 1.371(5)
C17 H17 0.9300
C18 C19 1.374(5)
C18 H18 0.9300
C19 C20 1.386(4)
C19 H19 0.9300
C20 C21 1.395(4)
C20 H20 0.9300
C21 P2 1.834(2)
C22 C23 1.528(3)
C22 C24 1.529(3)
C22 P2 1.869(2)
C22 H22 0.9800
C23 H23A 0.9600
C23 H23B 0.9600
C23 H23C 0.9600
C24 H24A 0.9600
C24 H24B 0.9600
C24 H24C 0.9600
C024 H02A 0.9600
C024 H02B 0.9600
C024 H02C 0.9600
C025 H02D 0.9600
C025 H02E 0.9600
C025 H02F 0.9600
P1 Rh01 2.2973(6)
P1 H100 1.30(3)
P2 Rh01 2.2365(6)

loop_
_geom_torsion_atom_site_label_1
_geom_torsion_atom_site_label_2
_geom_torsion_atom_site_label_3
_geom_torsion_atom_site_label_4
_geom_torsion
N1 C2 C3 N2 9.7(2)
N1 C4 C5 C6 -175.6(2)
C9 C4 C5 C6 1.7(4)
C4 C5 C6 C7 0.3(4)
C5 C6 C7 C8 -1.6(4)
C6 C7 C8 C9 1.1(4)
C7 C8 C9 C4 0.6(3)
C7 C8 C9 Rh01 179.68(19)
C5 C4 C9 C8 -2.0(3)
N1 C4 C9 C8 175.4(2)
C5 C4 C9 Rh01 178.67(19)
N1 C4 C9 Rh01 -3.9(2)
N2 C16 C17 C18 -179.4(2)
C21 C16 C17 C18 -0.5(4)
C16 C17 C18 C19 2.2(4)
C17 C18 C19 C20 -1.8(4)
C18 C19 C20 C21 -0.4(5)
C19 C20 C21 C16 2.0(4)
C19 C20 C21 P2 -179.7(2)
N2 C16 C21 C20 177.2(2)
C17 C16 C21 C20 -1.5(3)
N2 C16 C21 P2 -1.0(3)
C17 C16 C21 P2 -179.74(18)
N2 C1 N1 C4 -172.32(19)
Rh01 C1 N1 C4 9.2(3)
N2 C1 N1 C2 4.1(3)
Rh01 C1 N1 C2 -174.44(16)
C5 C4 N1 C1 174.4(2)
C9 C4 N1 C1 -3.1(3)
C5 C4 N1 C2 -1.4(4)
C9 C4 N1 C2 -178.9(2)
C3 C2 N1 C1 -9.0(3)
C3 C2 N1 C4 167.0(2)
N1 C1 N2 C16 171.1(2)
Rh01 C1 N2 C16 -10.9(4)
N1 C1 N2 C3 3.0(3)
Rh01 C1 N2 C3 -178.93(19)
C17 C16 N2 C1 -164.5(2)
C21 C16 N2 C1 16.7(4)
C17 C16 N2 C3 2.7(3)
C21 C16 N2 C3 -176.1(2)
C2 C3 N2 C1 -8.4(3)
C2 C3 N2 C16 -177.5(2)
C15 C13 P1 C10 159.3(3)
C14 C13 P1 C10 -75.8(3)
C15 C13 P1 Rh01 27.6(3)
C14 C13 P1 Rh01 152.5(3)
C11 C10 P1 C13 -164.1(4)
C12 C10 P1 C13 67.5(4)
C11 C10 P1 Rh01 -33.3(4)
C12 C10 P1 Rh01 -161.6(3)
C20 C21 P2 C013 -67.9(2)
C16 C21 P2 C013 110.2(2)
C20 C21 P2 C22 39.5(2)
C16 C21 P2 C22 -142.3(2)
C20 C21 P2 Rh01 165.48(18)
C16 C21 P2 Rh01 -16.4(2)
C024 C013 P2 C21 170.8(2)
C025 C013 P2 C21 -66.58(19)
C024 C013 P2 C22 63.0(2)
C025 C013 P2 C22 -174.43(17)
C024 C013 P2 Rh01 -65.0(2)
C025 C013 P2 Rh01 57.57(19)
C23 C22 P2 C21 59.84(19)
C24 C22 P2 C21 -72.1(2)
C23 C22 P2 C013 162.88(17)
C24 C22 P2 C013 30.9(2)
C23 C22 P2 Rh01 -66.60(18)
C24 C22 P2 Rh01 161.44(18)
N1 C1 Rh01 C9 -8.52(16)
N2 C1 Rh01 C9 173.6(2)
N1 C1 Rh01 P2 171.61(16)
N2 C1 Rh01 P2 -6.3(2)
N1 C1 Rh01 P1 33.0(5)
N2 C1 Rh01 P1 -145.0(3)
C8 C9 Rh01 C1 -172.5(3)
C4 C9 Rh01 C1 6.59(15)
C8 C9 Rh01 P2 -171.8(2)
C4 C9 Rh01 P2 7.3(4)
C8 C9 Rh01 P1 13.6(2)
C4 C9 Rh01 P1 -167.33(15)
C21 P2 Rh01 C1 15.89(10)
C013 P2 Rh01 C1 -99.73(11)
C22 P2 Rh01 C1 136.99(10)
C21 P2 Rh01 C9 15.2(3)
C013 P2 Rh01 C9 -100.4(3)
C22 P2 Rh01 C9 136.3(3)
C21 P2 Rh01 P1 -170.21(8)
C013 P2 Rh01 P1 74.16(9)
C22 P2 Rh01 P1 -49.12(9)
C13 P1 Rh01 C1 13.8(4)
C10 P1 Rh01 C1 -110.7(4)
C13 P1 Rh01 C9 54.60(13)
C10 P1 Rh01 C9 -69.88(14)
C13 P1 Rh01 P2 -124.38(12)
C10 P1 Rh01 P2 111.13(12)
